data_1540317
loop_
_publ_author_name
'Lu Yingjie'
'Ibers, J.A.'

_publ_section_title
;
 Synthesis and characterization of Cu3 Nb Se4 and K Cu2 Ta Se4. Errata
;
_journal_name_full 'Journal of Solid State Chemistry'
_journal_page_first 447
_journal_page_last 448
_journal_volume 111
_journal_year 1994
_chemical_formula_sum 'Cu2 K Se4 Ta'
_chemical_name_systematic 'Cu2 K (Ta Se4)'
_space_group_IT_number 40
_symmetry_space_group_name_Hall 'A 2 -2a'
_symmetry_space_group_name_H-M 'A m a 2'
_cell_angle_alpha 90
_cell_angle_beta 90
_cell_angle_gamma 90
_cell_formula_units_Z 4
_cell_length_a 7.662
_cell_length_b 18.829
_cell_length_c 5.66
_cell_volume 816.556
_citation_journal_id_ASTM JSSCBI
_cod_data_source_file LuYingjie_JSSCBI_1994_1145.cif
_cod_data_source_block Cu2K1Se4Ta1
_cod_original_cell_volume 816.5557
_cod_original_formula_sum 'Cu2 K1 Se4 Ta1'
_cod_database_code 1540317

loop_
_symmetry_equiv_pos_as_xyz
x,y,z
-x,-y,z
-x+1/2,y,z
x+1/2,-y,z
x,y+1/2,z+1/2
-x,-y+1/2,z+1/2
-x+1/2,y+1/2,z+1/2
x+1/2,-y+1/2,z+1/2

loop_
_atom_site_label
_atom_site_type_symbol
_atom_site_fract_x
_atom_site_fract_y
_atom_site_fract_z
_atom_site_occupancy
_atom_site_U_iso_or_equiv
K1 K+1 0.25 0.3175 0.7574 1 0.0
Cu1 Cu+1 0 0 0.5208 1 0.0
Se2 Se-2 0.25 0.2133 0.2527 1 0.0
Ta1 Ta+5 0.25 0.1105 0.5006 1 0.0
Se3 Se-2 0.0072 0.8905 0.7467 1 0.0
Cu2 Cu+1 0.25 0.1081 0.0011 1 0.0
Se1 Se-2 0.25 0.0037 0.2536 1 0.0
